data_2215602
loop_
_publ_author_name
'Butcher, Ray J.'
'Jasinski, Jerry P.'
'Narayana, B.'
'Sunil, K.'
'Yathirajan, H. S.'

_publ_contact_author_address
;
Department of Chemistry
Keene State College
229 Main Street
Keene, New Hampshire 03435-2001
USA
;
_publ_contact_author_email jjasinski@keene.edu
_publ_contact_author_fax '603 358-2987'
_publ_contact_author_name 'Jasinski, Jerry P.'
_publ_contact_author_phone '603 358-2563'
_publ_section_title
2-(4-Chlorophenyl)-3-{[(1<i>E</i>)-(4-chlorophenyl)methylene]amino}-2,3-dihydroquinazolin-4(1<i>H</i>)-one
_journal_coeditor_code NC2054
_journal_date_accepted 2007-09-05
_journal_date_recd_electronic 2007-08-09
_journal_issue 10
_journal_name_full 'Acta Crystallographica Section E'
_journal_page_first o4025
_journal_page_last o4026
_journal_paper_category QO
_journal_paper_doi 10.1107/S1600536807043632
_journal_volume 63
_journal_year 2007
_chemical_formula_iupac 'C21 H15 Cl2 N3 O'
_chemical_formula_moiety 'C21 H15 Cl2 N3 O'
_chemical_formula_sum 'C21 H15 Cl2 N3 O'
_chemical_formula_weight 396.26
_chemical_name_systematic
;
2-(4-Chlorophenyl)-3-{[(1E)-(4-chlorophenyl)methylene]amino}-2,3-
dihydroquinazolin-4(1H)-one
;
_space_group_IT_number 14
_symmetry_cell_setting monoclinic
_symmetry_space_group_name_Hall '-P 2yn'
_symmetry_space_group_name_H-M 'P 1 21/n 1'
_atom_sites_solution_hydrogens geom
_atom_sites_solution_primary direct
_atom_sites_solution_secondary difmap
_audit_creation_method SHELXL-97
_cell_angle_alpha 90.00
_cell_angle_beta 97.010(3)
_cell_angle_gamma 90.00
_cell_formula_units_Z 4
_cell_length_a 6.8774(2)
_cell_length_b 13.7315(3)
_cell_length_c 20.4667(8)
_cell_measurement_reflns_used 4254
_cell_measurement_temperature 203
_cell_measurement_theta_max 32.4924
_cell_measurement_theta_min 4.7208
_cell_volume 1918.37(10)
_computing_cell_refinement '<i>CrysAlisPro</i> (Oxford Diffraction, 2007)'
_computing_data_collection '<i>CrysAlisPro</i> (Oxford Diffraction, 2007)'
_computing_data_reduction '<i>CrysAlisPro</i> (Oxford Diffraction, 2007)'
_computing_molecular_graphics '<i>ORTEP-3</i> (Farrugia, 1997)'
_computing_publication_material '<i>WinGX</i> (Farrugia, 1999)'
_computing_structure_refinement '<i>SHELXL97</i> (Sheldrick, 1997)'
_computing_structure_solution '<i>SHELXS97</i> (Sheldrick, 1997)'
_diffrn_ambient_temperature 203
_diffrn_detector_area_resol_mean 10.5081
_diffrn_measured_fraction_theta_full 0.993
_diffrn_measured_fraction_theta_max 0.902
_diffrn_measurement_device_type 'Oxford Diffraction Gemini'
_diffrn_measurement_method '\f and \w scans'
_diffrn_radiation_monochromator graphite
_diffrn_radiation_source 'fine-focus sealed tube'
_diffrn_radiation_type MoK\a
_diffrn_radiation_wavelength 0.71073
_diffrn_reflns_av_R_equivalents 0.0368
_diffrn_reflns_av_sigmaI/netI 0.1264
_diffrn_reflns_limit_h_max 10
_diffrn_reflns_limit_h_min -10
_diffrn_reflns_limit_k_max 20
_diffrn_reflns_limit_k_min -18
_diffrn_reflns_limit_l_max 30
_diffrn_reflns_limit_l_min -29
_diffrn_reflns_number 16112
_diffrn_reflns_theta_full 25.00
_diffrn_reflns_theta_max 32.57
_diffrn_reflns_theta_min 4.73
_diffrn_standards_decay_% 0
_exptl_absorpt_coefficient_mu 0.354
_exptl_absorpt_correction_T_max 1.00000
_exptl_absorpt_correction_T_min 0.92624
_exptl_absorpt_correction_type multi-scan
_exptl_absorpt_process_details
;
(CrysAlis RED; Oxford Diffraction, 2007)
;
_exptl_crystal_colour colorless
_exptl_crystal_density_diffrn 1.372
_exptl_crystal_density_method 'not measured'
_exptl_crystal_description plate
_exptl_crystal_F_000 816
_exptl_crystal_size_max 0.53
_exptl_crystal_size_mid 0.47
_exptl_crystal_size_min 0.13
_refine_diff_density_max 0.422
_refine_diff_density_min -0.398
_refine_ls_extinction_method none
_refine_ls_goodness_of_fit_ref 1.629
_refine_ls_hydrogen_treatment mixed
_refine_ls_matrix_type full
_refine_ls_number_parameters 252
_refine_ls_number_reflns 6303
_refine_ls_number_restraints 0
_refine_ls_restrained_S_all 1.629
_refine_ls_R_factor_all 0.1256
_refine_ls_R_factor_gt 0.0454
_refine_ls_shift/su_max 0.002
_refine_ls_shift/su_mean 0.000
_refine_ls_structure_factor_coef Fsqd
_refine_ls_weighting_details 'calc w=1/[\s^2^(Fo^2^)+(0.0000P)^2^+0.0000P] where P=(Fo^2^+2Fc^2^)/3'
_refine_ls_weighting_scheme calc
_refine_ls_wR_factor_gt 0.0512
_refine_ls_wR_factor_ref 0.0550
_reflns_number_gt 2674
_reflns_number_total 6303
_reflns_threshold_expression I>2\s(I)
_cod_data_source_file nc2054.cif
_cod_data_source_block I
_cod_original_cell_volume 1918.36(10)
_cod_original_sg_symbol_H-M 'P 21/n'
_cod_database_code 2215602
_cod_database_fobs_code 2215602

loop_
_symmetry_equiv_pos_as_xyz
'x, y, z'
'-x+1/2, y+1/2, -z+1/2'
'-x, -y, -z'
'x-1/2, -y-1/2, z-1/2'

loop_
_atom_site_type_symbol
_atom_site_label
_atom_site_fract_x
_atom_site_fract_y
_atom_site_fract_z
_atom_site_U_iso_or_equiv
_atom_site_adp_type
_atom_site_calc_flag
_atom_site_refinement_flags
_atom_site_occupancy
_atom_site_disorder_assembly
_atom_site_disorder_group
Cl Cl1 -0.10011(6) 0.67297(3) 1.01418(2) 0.06572(16) Uani d . 1 . .
Cl Cl2A 0.2071(12) 0.0619(3) 0.9802(4) 0.0822(5) Uani d P 0.143(3) A 1
Cl Cl2B 0.1030(2) 0.06077(5) 0.94734(8) 0.0822(5) Uani d P 0.857(3) A 2
O O1 0.65192(12) 0.52725(6) 0.74083(5) 0.0381(3) Uani d . 1 . .
N N1 0.74123(16) 0.23816(9) 0.75887(6) 0.0327(3) Uani d . 1 . .
H H1A 0.7714(16) 0.1785(9) 0.7664(6) 0.034(4) Uiso d . 1 . .
N N2 0.59892(14) 0.38310(7) 0.79096(6) 0.0289(3) Uani d . 1 . .
N N3 0.51282(17) 0.43070(8) 0.84227(6) 0.0365(3) Uani d . 1 . .
C C1 0.68930(18) 0.43957(10) 0.74828(7) 0.0302(4) Uani d . 1 . .
C C2 0.83198(18) 0.38806(9) 0.71214(7) 0.0277(3) Uani d . 1 . .
C C3 0.94084(19) 0.43931(10) 0.67071(7) 0.0392(4) Uani d . 1 . .
H H3A 0.9251 0.5071 0.6663 0.047 Uiso calc R 1 . .
C C4 1.0717(2) 0.39151(11) 0.63603(8) 0.0461(5) Uani d . 1 . .
H H4A 1.1477 0.4266 0.6089 0.055 Uiso calc R 1 . .
C C5 1.09004(19) 0.29123(11) 0.64157(8) 0.0438(4) Uani d . 1 . .
H H5A 1.1773 0.2583 0.6173 0.053 Uiso calc R 1 . .
C C6 0.98294(18) 0.23944(10) 0.68187(7) 0.0366(4) Uani d . 1 . .
H H6A 0.9965 0.1714 0.6849 0.044 Uiso calc R 1 . .
C C7 0.85406(18) 0.28752(9) 0.71830(7) 0.0290(3) Uani d . 1 . .
C C8 0.68991(19) 0.28985(9) 0.81588(8) 0.0348(4) Uani d . 1 . .
H H8A 0.8092 0.3031 0.8468 0.042 Uiso calc R 1 . .
C C9 0.5468(2) 0.23071(9) 0.84980(8) 0.0311(4) Uani d . 1 A .
C C10 0.5939(2) 0.19858(10) 0.91276(9) 0.0454(4) Uani d . 1 . .
H H10A 0.7185 0.2122 0.9351 0.055 Uiso calc R 1 . .
C C11 0.4605(3) 0.14606(11) 0.94427(9) 0.0576(5) Uani d . 1 A .
H H11A 0.4933 0.1247 0.9879 0.069 Uiso calc R 1 . .
C C12 0.2817(3) 0.12593(11) 0.91110(11) 0.0555(5) Uani d . 1 . .
C C13 0.2316(2) 0.15577(11) 0.84789(11) 0.0562(5) Uani d . 1 A .
H H13A 0.1078 0.1407 0.8254 0.067 Uiso calc R 1 . .
C C14 0.3658(2) 0.20870(10) 0.81721(8) 0.0454(4) Uani d . 1 . .
H H14A 0.3326 0.2298 0.7736 0.055 Uiso calc R 1 A .
C C15 0.3577(2) 0.47659(10) 0.82277(8) 0.0366(4) Uani d . 1 . .
H H15A 0.3095 0.4768 0.7778 0.044 Uiso calc R 1 . .
C C16 0.2520(2) 0.52966(9) 0.86972(8) 0.0307(4) Uani d . 1 . .
C C17 0.3345(2) 0.54820(10) 0.93330(8) 0.0425(4) Uani d . 1 . .
H H17A 0.4655 0.5304 0.9463 0.051 Uiso calc R 1 . .
C C18 0.2287(2) 0.59239(10) 0.97826(8) 0.0448(4) Uani d . 1 . .
H H18A 0.2860 0.6043 1.0216 0.054 Uiso calc R 1 . .
C C19 0.0381(2) 0.61862(10) 0.95834(9) 0.0394(4) Uani d . 1 . .
C C20 -0.0444(2) 0.60432(11) 0.89521(9) 0.0514(5) Uani d . 1 . .
H H20A -0.1738 0.6245 0.8819 0.062 Uiso calc R 1 . .
C C21 0.0633(2) 0.55979(11) 0.85062(8) 0.0464(4) Uani d . 1 . .
H H21A 0.0067 0.5501 0.8069 0.056 Uiso calc R 1 . .

loop_
_atom_site_aniso_label
_atom_site_aniso_U_11
_atom_site_aniso_U_22
_atom_site_aniso_U_33
_atom_site_aniso_U_12
_atom_site_aniso_U_13
_atom_site_aniso_U_23
Cl1 0.0652(3) 0.0591(3) 0.0796(4) 0.0083(2) 0.0364(3) -0.0211(3)
Cl2A 0.0861(9) 0.0506(3) 0.1259(10) -0.0030(4) 0.0771(8) 0.0145(5)
Cl2B 0.0861(9) 0.0506(3) 0.1259(10) -0.0030(4) 0.0771(8) 0.0145(5)
O1 0.0502(6) 0.0192(6) 0.0473(7) 0.0034(5) 0.0154(5) 0.0021(5)
N1 0.0446(7) 0.0153(7) 0.0414(9) 0.0031(6) 0.0183(7) -0.0006(7)
N2 0.0390(7) 0.0177(6) 0.0323(8) 0.0055(5) 0.0138(6) 0.0015(6)
N3 0.0462(8) 0.0272(7) 0.0388(9) 0.0043(6) 0.0159(7) 0.0001(7)
C1 0.0365(9) 0.0222(8) 0.0316(10) -0.0041(7) 0.0034(8) -0.0022(8)
C2 0.0347(8) 0.0186(8) 0.0310(9) 0.0002(6) 0.0090(7) -0.0011(7)
C3 0.0552(10) 0.0225(8) 0.0429(11) -0.0029(8) 0.0178(9) 0.0002(8)
C4 0.0635(11) 0.0322(10) 0.0486(12) -0.0055(8) 0.0310(10) 0.0003(9)
C5 0.0521(10) 0.0361(9) 0.0483(12) 0.0003(8) 0.0257(9) -0.0045(9)
C6 0.0470(9) 0.0213(8) 0.0446(11) 0.0027(7) 0.0179(9) -0.0018(8)
C7 0.0330(8) 0.0233(8) 0.0317(10) -0.0019(7) 0.0083(7) 0.0002(8)
C8 0.0403(9) 0.0241(8) 0.0418(11) 0.0034(7) 0.0121(8) 0.0034(8)
C9 0.0378(9) 0.0201(8) 0.0373(11) 0.0029(7) 0.0125(8) 0.0003(8)
C10 0.0588(10) 0.0349(9) 0.0422(12) -0.0011(8) 0.0043(10) -0.0027(9)
C11 0.1026(15) 0.0367(11) 0.0379(12) -0.0006(11) 0.0270(12) 0.0049(9)
C12 0.0733(13) 0.0266(9) 0.0777(16) 0.0010(9) 0.0538(13) 0.0019(11)
C13 0.0358(10) 0.0399(10) 0.0956(18) -0.0014(8) 0.0192(11) 0.0007(11)
C14 0.0478(10) 0.0373(9) 0.0516(13) 0.0035(8) 0.0075(10) 0.0085(9)
C15 0.0431(9) 0.0319(9) 0.0359(11) -0.0035(8) 0.0090(8) 0.0034(8)
C16 0.0362(9) 0.0239(8) 0.0330(10) 0.0025(7) 0.0083(8) 0.0005(8)
C17 0.0409(9) 0.0441(10) 0.0429(12) 0.0172(8) 0.0069(9) 0.0032(9)
C18 0.0499(10) 0.0464(10) 0.0380(11) 0.0103(8) 0.0054(9) -0.0061(9)
C19 0.0425(10) 0.0282(8) 0.0507(12) 0.0036(7) 0.0181(9) -0.0056(9)
C20 0.0324(9) 0.0636(12) 0.0584(14) 0.0069(8) 0.0060(10) -0.0090(11)
C21 0.0392(9) 0.0562(10) 0.0433(11) 0.0010(8) 0.0030(9) -0.0110(9)

loop_
_atom_type_symbol
_atom_type_description
_atom_type_scat_dispersion_real
_atom_type_scat_dispersion_imag
_atom_type_scat_source
C C 0.0033 0.0016 'International Tables Vol C Tables 4.2.6.8 and 6.1.1.4'
H H 0.0000 0.0000 'International Tables Vol C Tables 4.2.6.8 and 6.1.1.4'
N N 0.0061 0.0033 'International Tables Vol C Tables 4.2.6.8 and 6.1.1.4'
O O 0.0106 0.0060 'International Tables Vol C Tables 4.2.6.8 and 6.1.1.4'
Cl Cl 0.1484 0.1585 'International Tables Vol C Tables 4.2.6.8 and 6.1.1.4'

loop_
_geom_angle_atom_site_label_1
_geom_angle_atom_site_label_2
_geom_angle_atom_site_label_3
_geom_angle
C7 N1 C8 117.04(12)
C7 N1 H1A 115.9(9)
C8 N1 H1A 113.8(9)
C1 N2 N3 118.10(10)
C1 N2 C8 120.02(10)
N3 N2 C8 109.70(11)
C15 N3 N2 114.02(13)
O1 C1 N2 121.67(12)
O1 C1 C2 122.99(13)
N2 C1 C2 115.33(12)
C3 C2 C7 119.76(12)
C3 C2 C1 120.20(12)
C7 C2 C1 120.03(13)
C4 C3 C2 120.50(13)
C4 C3 H3A 119.7
C2 C3 H3A 119.7
C3 C4 C5 119.29(14)
C3 C4 H4A 120.4
C5 C4 H4A 120.4
C6 C5 C4 120.99(14)
C6 C5 H5A 119.5
C4 C5 H5A 119.5
C5 C6 C7 120.02(13)
C5 C6 H6A 120.0
C7 C6 H6A 120.0
N1 C7 C6 122.02(12)
N1 C7 C2 118.53(12)
C6 C7 C2 119.41(13)
N1 C8 N2 106.24(12)
N1 C8 C9 110.14(11)
N2 C8 C9 110.50(10)
N1 C8 H8A 110.0
N2 C8 H8A 110.0
C9 C8 H8A 110.0
C10 C9 C14 119.02(14)
C10 C9 C8 121.07(14)
C14 C9 C8 119.92(14)
C9 C10 C11 120.92(16)
C9 C10 H10A 119.5
C11 C10 H10A 119.5
C12 C11 C10 118.91(16)
C12 C11 H11A 120.5
C10 C11 H11A 120.5
C11 C12 C13 121.48(16)
C11 C12 Cl2B 122.01(18)
C13 C12 Cl2B 116.50(18)
C11 C12 Cl2A 92.0(3)
C13 C12 Cl2A 146.5(4)
Cl2B C12 Cl2A 30.1(3)
C12 C13 C14 118.95(17)
C12 C13 H13A 120.5
C14 C13 H13A 120.5
C9 C14 C13 120.71(16)
C9 C14 H14A 119.6
C13 C14 H14A 119.6
N3 C15 C16 120.56(14)
N3 C15 H15A 119.7
C16 C15 H15A 119.7
C21 C16 C17 118.64(14)
C21 C16 C15 119.34(15)
C17 C16 C15 121.99(13)
C16 C17 C18 121.34(14)
C16 C17 H17A 119.3
C18 C17 H17A 119.3
C19 C18 C17 118.64(15)
C19 C18 H18A 120.7
C17 C18 H18A 120.7
C20 C19 C18 121.11(15)
C20 C19 Cl1 119.17(13)
C18 C19 Cl1 119.71(14)
C19 C20 C21 119.64(15)
C19 C20 H20A 120.2
C21 C20 H20A 120.2
C16 C21 C20 120.54(16)
C16 C21 H21A 119.7
C20 C21 H21A 119.7

loop_
_geom_bond_atom_site_label_1
_geom_bond_atom_site_label_2
_geom_bond_distance
Cl1 C19 1.7410(14)
Cl2A C12 1.793(6)
Cl2B C12 1.7556(17)
O1 C1 1.2367(14)
N1 C7 1.3815(16)
N1 C8 1.4457(17)
N1 H1A 0.854(12)
N2 C1 1.3722(16)
N2 N3 1.4258(14)
N2 C8 1.4878(15)
N3 C15 1.2610(15)
C1 C2 1.4789(17)
C2 C3 1.3892(17)
C2 C7 1.3929(17)
C3 C4 1.3786(17)
C3 H3A 0.9400
C4 C5 1.3862(18)
C4 H4A 0.9400
C5 C6 1.3699(17)
C5 H5A 0.9400
C6 C7 1.3924(16)
C6 H6A 0.9400
C8 C9 1.5090(17)
C8 H8A 0.9900
C9 C10 1.3630(19)
C9 C14 1.3722(18)
C10 C11 1.386(2)
C10 H10A 0.9400
C11 C12 1.359(2)
C11 H11A 0.9400
C12 C13 1.361(2)
C13 C14 1.384(2)
C13 H13A 0.9400
C14 H14A 0.9400
C15 C16 1.4677(18)
C15 H15A 0.9400
C16 C21 1.3723(17)
C16 C17 1.3786(18)
C17 C18 1.3814(18)
C17 H17A 0.9400
C18 C19 1.3724(18)
C18 H18A 0.9400
C19 C20 1.361(2)
C20 C21 1.3861(19)
C20 H20A 0.9400
C21 H21A 0.9400

loop_
_geom_hbond_atom_site_label_D
_geom_hbond_atom_site_label_H
_geom_hbond_atom_site_label_A
_geom_hbond_site_symmetry_A
_geom_hbond_distance_DH
_geom_hbond_distance_HA
_geom_hbond_distance_DA
_geom_hbond_angle_DHA
N1 H1A O1 2_646 0.854(12) 2.153(13) 2.9877(15) 165.7(12)

loop_
_geom_torsion_atom_site_label_1
_geom_torsion_atom_site_label_2
_geom_torsion_atom_site_label_3
_geom_torsion_atom_site_label_4
_geom_torsion
C1 N2 N3 C15 72.35(15)
C8 N2 N3 C15 -145.13(11)
N3 N2 C1 O1 -20.85(19)
C8 N2 C1 O1 -159.42(13)
N3 N2 C1 C2 159.47(11)
C8 N2 C1 C2 20.89(18)
O1 C1 C2 C3 4.3(2)
N2 C1 C2 C3 -176.04(12)
O1 C1 C2 C7 -174.11(13)
N2 C1 C2 C7 5.58(19)
C7 C2 C3 C4 -0.5(2)
C1 C2 C3 C4 -178.91(13)
C2 C3 C4 C5 1.7(2)
C3 C4 C5 C6 -1.2(2)
C4 C5 C6 C7 -0.3(2)
C8 N1 C7 C6 150.60(13)
C8 N1 C7 C2 -31.76(19)
C5 C6 C7 N1 179.12(13)
C5 C6 C7 C2 1.5(2)
C3 C2 C7 N1 -178.77(13)
C1 C2 C7 N1 -0.4(2)
C3 C2 C7 C6 -1.1(2)
C1 C2 C7 C6 177.32(13)
C7 N1 C8 N2 53.23(15)
C7 N1 C8 C9 172.93(12)
C1 N2 C8 N1 -48.54(15)
N3 N2 C8 N1 169.77(10)
C1 N2 C8 C9 -168.00(13)
N3 N2 C8 C9 50.31(15)
N1 C8 C9 C10 117.64(15)
N2 C8 C9 C10 -125.28(14)
N1 C8 C9 C14 -62.48(16)
N2 C8 C9 C14 54.59(17)
C14 C9 C10 C11 -1.3(2)
C8 C9 C10 C11 178.60(13)
C9 C10 C11 C12 0.7(2)
C10 C11 C12 C13 0.3(2)
C10 C11 C12 Cl2B -179.45(11)
C10 C11 C12 Cl2A 179.9(2)
C11 C12 C13 C14 -0.7(2)
Cl2B C12 C13 C14 179.05(11)
Cl2A C12 C13 C14 -180.0(3)
C10 C9 C14 C13 0.8(2)
C8 C9 C14 C13 -179.04(12)
C12 C13 C14 C9 0.1(2)
N2 N3 C15 C16 -179.84(11)
N3 C15 C16 C21 -165.09(13)
N3 C15 C16 C17 13.2(2)
C21 C16 C17 C18 2.7(2)
C15 C16 C17 C18 -175.57(13)
C16 C17 C18 C19 -0.5(2)
C17 C18 C19 C20 -1.9(2)
C17 C18 C19 Cl1 179.14(11)
C18 C19 C20 C21 2.0(2)
Cl1 C19 C20 C21 -179.03(12)
C17 C16 C21 C20 -2.6(2)
C15 C16 C21 C20 175.72(14)
C19 C20 C21 C16 0.3(2)
